data_7126032
loop_
_publ_author_name
'Giordano, Nico'
'Beavers, Christine M.'
'Kamenev, Konstantin V.'
'Love, Jason B.'
'Pankhurst, James R.'
'Teat, Simon J.'
'Parsons, Simon'

_publ_section_title
;
 Pressure-induced inclusion of neon in the crystal structure of a
 molecular Cu<sub>2</sub>(pacman) complex at 4.67 GPa.
;
_journal_issue 23
_journal_name_full 'Chemical communications (Cambridge, England)'
_journal_page_first 3449
_journal_page_last 3452
_journal_paper_doi 10.1039/c9cc09884d
_journal_volume 56
_journal_year 2020
_chemical_formula_moiety '(C42 H40 Cu2 N8), 3.5(Ne)'
_chemical_formula_sum 'C42 H40 Cu2 N8 Ne3.5'
_chemical_formula_weight 854.53
_space_group_crystal_system monoclinic
_space_group_IT_number 15
_space_group_name_Hall '-C 2yc'
_space_group_name_H-M_alt 'C 1 2/c 1'
_atom_sites_solution_hydrogens geom
_atom_sites_solution_primary dual
_audit_creation_date 2018-11-11
_audit_creation_method
;
Olex2 1.2
(compiled 2018.05.29 svn.r3508 for OlexSys, GUI svn.r5506)
;
_audit_update_record
;
2020-02-09 deposited with the CCDC.	2020-02-17 downloaded from the CCDC.
;
_cell_angle_alpha 90
_cell_angle_beta 83.532(7)
_cell_angle_gamma 90
_cell_formula_units_Z 8
_cell_length_a 23.811(7)
_cell_length_b 9.0709(19)
_cell_length_c 25.766(5)
_cell_measurement_reflns_used 3850
_cell_measurement_temperature 298(2)
_cell_measurement_theta_max 17.918
_cell_measurement_theta_min 2.412
_cell_volume 5530(2)
_computing_cell_refinement 'SAINT V8.38A Bruker-AXS, Madison WI'
_computing_data_collection 'Bruker APEX3 Bruker-AXS, Madison WI'
_computing_data_reduction 'SAINT V8.38A Bruker-AXS, Madison WI'
_computing_molecular_graphics
;
Olex2 (Dolomanov et al., 2009)
Mercury (Macrae, 2006)
;
_computing_publication_material 'Olex2 (Dolomanov et al., 2009)'
_computing_structure_refinement 'SHELXL 2014/7 (Sheldrick, 2014)'
_computing_structure_solution 'SHELXT (Sheldrick, 2015)'
_diffrn_ambient_pressure 8.13
_diffrn_ambient_temperature 298(2)
_diffrn_measured_fraction_theta_full 0.404
_diffrn_measured_fraction_theta_max 0.401
_diffrn_measurement_device_type 'Perkin-Elmer a-Si Detector'
_diffrn_measurement_method '\f scans'
_diffrn_radiation_monochromator 'silicon 111'
_diffrn_radiation_source 'Advanced Light Source Beamline 12.2.2'
_diffrn_radiation_type synchrotron
_diffrn_radiation_wavelength 0.49594
_diffrn_reflns_av_R_equivalents 0.1035
_diffrn_reflns_av_unetI/netI 0.1092
_diffrn_reflns_Laue_measured_fraction_full 0.404
_diffrn_reflns_Laue_measured_fraction_max 0.401
_diffrn_reflns_limit_h_max 18
_diffrn_reflns_limit_h_min -17
_diffrn_reflns_limit_k_max 11
_diffrn_reflns_limit_k_min -11
_diffrn_reflns_limit_l_max 32
_diffrn_reflns_limit_l_min -32
_diffrn_reflns_number 10611
_diffrn_reflns_point_group_measured_fraction_full 0.404
_diffrn_reflns_point_group_measured_fraction_max 0.401
_diffrn_reflns_theta_full 17.311
_diffrn_reflns_theta_max 18.068
_diffrn_reflns_theta_min 1.746
_diffrn_standards_number 0
_exptl_absorpt_coefficient_mu 0.621
_exptl_absorpt_correction_T_max 0.7442
_exptl_absorpt_correction_T_min 0.1868
_exptl_absorpt_correction_type multi-scan
_exptl_absorpt_process_details
;
SADABS-2016/2 (Bruker,2016/2) was used for absorption correction. 
wR2(int) was 0.1443 before and 0.0970 after correction. 
The Ratio of minimum to maximum transmission is 0.2510. 
The \l/2 correction factor is Not present.
;
_exptl_crystal_colour black
_exptl_crystal_density_diffrn 2.053
_exptl_crystal_description block
_exptl_crystal_F_000 3528
_exptl_crystal_size_max 0.09
_exptl_crystal_size_mid 0.08
_exptl_crystal_size_min 0.07
_refine_diff_density_max 0.457
_refine_diff_density_min -0.383
_refine_diff_density_rms 0.091
_refine_ls_extinction_method none
_refine_ls_goodness_of_fit_ref 0.923
_refine_ls_hydrogen_treatment constr
_refine_ls_matrix_type full
_refine_ls_number_parameters 240
_refine_ls_number_reflns 2272
_refine_ls_number_restraints 52
_refine_ls_restrained_S_all 0.932
_refine_ls_R_factor_all 0.1123
_refine_ls_R_factor_gt 0.0653
_refine_ls_shift/su_max 0.000
_refine_ls_shift/su_mean 0.000
_refine_ls_structure_factor_coef Fsqd
_refine_ls_weighting_details 'w=1/[\s^2^(Fo^2^)+(0.0948P)^2^] where P=(Fo^2^+2Fc^2^)/3'
_refine_ls_weighting_scheme calc
_refine_ls_wR_factor_gt 0.1473
_refine_ls_wR_factor_ref 0.1623
_reflns_Friedel_coverage 0.000
_reflns_number_gt 1285
_reflns_number_total 2272
_reflns_threshold_expression 'I > 2\s(I)'
_cod_data_source_file c9cc09884d3.cif
_cod_data_source_block 8p13GPa
_cod_depositor_comments 'Adding full bibliography for 7126025--7126033.cif.'
_cod_original_formula_sum 'C42 H40 Cu2 N8 Ne3.50'
_cod_database_code 7126032
_shelx_shelxl_version_number 2014/7
_shelx_space_group_comment
;
The symmetry employed for this shelxl refinement is uniquely defined
by the following loop, which should always be used as a source of
symmetry information in preference to the above space-group names.
They are only intended as comments.
;
_shelx_estimated_absorpt_t_max 0.958
_shelx_estimated_absorpt_t_min 0.946
_olex2_refinement_description
;
1. Fixed Uiso
 At 1.2 times of:
  All C(H) groups
 At 1.5 times of:
  All C(H,H,H) groups
2. Restrained distances
 N2-N1
 2.631 with sigma of 0.02
 N3-N1
 3.985 with sigma of 0.02
 N3-N2
 2.621 with sigma of 0.02
 N4-N1
 3.339 with sigma of 0.02
 N4-N2
 3.864 with sigma of 0.02
 N4-N3
 2.541 with sigma of 0.02
 N6-N5
 2.54 with sigma of 0.02
 N7-N5
 3.875 with sigma of 0.02
 N7-N6
 2.623 with sigma of 0.02
 N8-N5
 3.29 with sigma of 0.02
 N8-N6
 3.908 with sigma of 0.02
 N8-N7
 2.604 with sigma of 0.02
 C1-N1
 1.315 with sigma of 0.02
 C1-Cu1
 2.801 with sigma of 0.02
 C36-N1
 1.425 with sigma of 0.02
 C36-Cu1
 3.267 with sigma of 0.02
 C36-C1
 2.33 with sigma of 0.02
 C2-N2
 1.359 with sigma of 0.02
 C2-Cu1
 2.771 with sigma of 0.02
 C5-N2
 1.338 with sigma of 0.02
 C5-Cu1
 2.993 with sigma of 0.02
 C5-C2
 2.209 with sigma of 0.02
 C9-N3
 1.335 with sigma of 0.02
 C9-Cu1
 3.013 with sigma of 0.02
 C12-N3
 1.372 with sigma of 0.02
 C12-Cu1
 2.787 with sigma of 0.02
 C12-C9
 2.209 with sigma of 0.02
 C13-N4
 1.295 with sigma of 0.02
 C13-Cu1
 2.77 with sigma of 0.02
 C14-N4
 1.41 with sigma of 0.02
 C14-Cu1
 2.962 with sigma of 0.02
 C14-C13
 2.406 with sigma of 0.02
 C34-N5
 1.309 with sigma of 0.02
 C34-Cu2
 2.756 with sigma of 0.02
 C35-N5
 1.414 with sigma of 0.02
 C35-Cu2
 3.03 with sigma of 0.02
 C35-C34
 2.404 with sigma of 0.02
 C30-N6
 1.34 with sigma of 0.02
 C30-Cu2
 2.989 with sigma of 0.02
 C33-N6
 1.377 with sigma of 0.02
 C33-Cu2
 2.759 with sigma of 0.02
 C33-C30
 2.217 with sigma of 0.02
 C23-N7
 1.373 with sigma of 0.02
 C23-Cu2
 2.771 with sigma of 0.02
 C26-N7
 1.343 with sigma of 0.02
 C26-Cu2
 3 with sigma of 0.02
 C26-C23
 2.216 with sigma of 0.02
 C21-N8
 1.432 with sigma of 0.02
 C21-Cu2
 3.182 with sigma of 0.02
 C22-N8
 1.312 with sigma of 0.02
 C22-Cu2
 2.771 with sigma of 0.02
 C22-C21
 2.36 with sigma of 0.02
3. Rigid body (RIGU) restrains
 All non-hydrogen atoms
 with sigma for 1-2 distances of 0.004 and sigma for 1-3 distances of 0.004
4. Others
 Fixed Sof: Ne1(0.5)
5.a Aromatic/amide H refined with riding coordinates:
 C1(H1), C3(H3), C4(H4), C10(H10), C11(H11), C13(H13), C15(H15), C20(H20),
 C22(H22), C24(H24), C25(H25), C31(H31), C32(H32), C34(H34), C37(H37), C42(H42)
5.b Idealised Me refined as rotating group:
 C7(H7A,H7B,H7C), C8(H8A,H8B,H8C), C17(H17A,H17B,H17C), C19(H19A,H19B,H19C),
 C28(H28A,H28B,H28C), C29(H29A,H29B,H29C), C39(H39A,H39B,H39C), C41(H41A,H41B,
 H41C)
;
_olex2_submission_special_instructions 'No special instructions were received'

loop_
_space_group_symop_operation_xyz
'x, y, z'
'-x, y, -z+1/2'
'x+1/2, y+1/2, z'
'-x+1/2, y+1/2, -z+1/2'
'-x, -y, -z'
'x, -y, z-1/2'
'-x+1/2, -y+1/2, -z'
'x+1/2, -y+1/2, z-1/2'

loop_
_atom_site_label
_atom_site_type_symbol
_atom_site_fract_x
_atom_site_fract_y
_atom_site_fract_z
_atom_site_U_iso_or_equiv
_atom_site_adp_type
_atom_site_occupancy
_atom_site_site_symmetry_order
_atom_site_calc_flag
_atom_site_refinement_flags_posn
_atom_site_refinement_flags_adp
_atom_site_refinement_flags_occupancy
_atom_site_disorder_assembly
_atom_site_disorder_group
Cu1 Cu 0.75298(11) 0.35031(10) 0.67540(5) 0.0334(15) Uani 1 1 d D U . . .
Cu2 Cu 0.73559(12) 0.57718(10) 0.58048(5) 0.0344(16) Uani 1 1 d D U . . .
N1 N 0.6845(5) 0.4992(6) 0.6763(3) 0.0335(18) Uiso 1 1 d D U . . .
N2 N 0.7900(6) 0.5216(7) 0.6967(3) 0.041(2) Uiso 1 1 d D U . . .
N3 N 0.8184(5) 0.2439(6) 0.6891(3) 0.0329(18) Uiso 1 1 d D U . . .
N4 N 0.7296(5) 0.1554(6) 0.6550(3) 0.0293(17) Uiso 1 1 d D U . . .
N5 N 0.6596(5) 0.6685(6) 0.5951(3) 0.0293(18) Uiso 1 1 d D U . . .
N6 N 0.7560(5) 0.7746(6) 0.5651(3) 0.0316(18) Uiso 1 1 d D U . . .
N7 N 0.8145(5) 0.5284(7) 0.5678(3) 0.0331(19) Uiso 1 1 d D U . . .
N8 N 0.7265(5) 0.3564(6) 0.5777(3) 0.0332(18) Uiso 1 1 d D U . . .
C1 C 0.7024(7) 0.6301(8) 0.6898(4) 0.036(2) Uiso 1 1 d D U . . .
H1 H 0.6794 0.7126 0.6885 0.043 Uiso 1 1 calc R . . . .
C2 C 0.7551(7) 0.6425(7) 0.7056(4) 0.030(2) Uiso 1 1 d D U . . .
C3 C 0.7869(9) 0.7472(8) 0.7270(4) 0.030(2) Uiso 1 1 d . U . . .
H3 H 0.7757 0.8436 0.7349 0.037 Uiso 1 1 calc R . . . .
C4 C 0.8371(9) 0.6870(8) 0.7346(4) 0.031(2) Uiso 1 1 d . U . . .
H4 H 0.8660 0.7337 0.7497 0.038 Uiso 1 1 calc R . . . .
C5 C 0.8383(6) 0.5426(7) 0.7159(4) 0.027(2) Uiso 1 1 d D U . . .
C6 C 0.8889(9) 0.4359(7) 0.7049(4) 0.027(2) Uiso 1 1 d . U . . .
C7 C 0.9301(10) 0.4611(9) 0.7415(5) 0.038(2) Uiso 1 1 d . U . . .
H7A H 0.9335 0.5650 0.7474 0.057 Uiso 1 1 calc GR . . . .
H7B H 0.9661 0.4224 0.7272 0.057 Uiso 1 1 calc GR . . . .
H7C H 0.9180 0.4125 0.7739 0.057 Uiso 1 1 calc GR . . . .
C8 C 0.9105(10) 0.4507(9) 0.6508(4) 0.039(2) Uiso 1 1 d . U . . .
H8A H 0.8797 0.4479 0.6297 0.059 Uiso 1 1 calc GR . . . .
H8B H 0.9361 0.3712 0.6409 0.059 Uiso 1 1 calc GR . . . .
H8C H 0.9301 0.5429 0.6455 0.059 Uiso 1 1 calc GR . . . .
C9 C 0.8647(6) 0.2754(7) 0.7098(4) 0.030(2) Uiso 1 1 d D U . . .
C10 C 0.8908(9) 0.1461(8) 0.7236(4) 0.034(2) Uiso 1 1 d . U . . .
H10 H 0.9239 0.1379 0.7395 0.041 Uiso 1 1 calc R . . . .
C11 C 0.8574(9) 0.0325(8) 0.7088(4) 0.028(2) Uiso 1 1 d . U . . .
H11 H 0.8645 -0.0675 0.7126 0.034 Uiso 1 1 calc R . . . .
C12 C 0.8119(7) 0.0906(7) 0.6874(4) 0.030(2) Uiso 1 1 d D U . . .
C13 C 0.7630(7) 0.0504(7) 0.6651(4) 0.027(2) Uiso 1 1 d D U . . .
H13 H 0.7552 -0.0475 0.6580 0.033 Uiso 1 1 calc R . . . .
C14 C 0.6804(6) 0.1485(8) 0.6303(4) 0.030(2) Uiso 1 1 d D U . . .
C15 C 0.6406(9) 0.0602(8) 0.6427(4) 0.028(2) Uiso 1 1 d . U . . .
H15 H 0.6445 -0.0139 0.6670 0.033 Uiso 1 1 calc R . . . .
C16 C 0.5922(10) 0.0734(9) 0.6207(5) 0.041(3) Uiso 1 1 d . U . . .
C17 C 0.5459(12) -0.0295(11) 0.6369(5) 0.064(3) Uiso 1 1 d . U . . .
H17A H 0.5609 -0.1168 0.6512 0.096 Uiso 1 1 calc GR . . . .
H17B H 0.5270 -0.0556 0.6072 0.096 Uiso 1 1 calc GR . . . .
H17C H 0.5195 0.0164 0.6628 0.096 Uiso 1 1 calc GR . . . .
C18 C 0.5839(10) 0.1886(9) 0.5870(4) 0.039(2) Uiso 1 1 d . U . . .
C19 C 0.5297(11) 0.2069(10) 0.5649(5) 0.056(3) Uiso 1 1 d . U . . .
H19A H 0.5240 0.1247 0.5426 0.083 Uiso 1 1 calc GR . . . .
H19B H 0.5306 0.2964 0.5450 0.083 Uiso 1 1 calc GR . . . .
H19C H 0.4994 0.2113 0.5927 0.083 Uiso 1 1 calc GR . . . .
C20 C 0.6308(10) 0.2807(8) 0.5714(4) 0.037(2) Uiso 1 1 d . U . . .
H20 H 0.6277 0.3532 0.5463 0.044 Uiso 1 1 calc R . . . .
C21 C 0.6786(6) 0.2652(7) 0.5919(3) 0.0237(19) Uiso 1 1 d D U . . .
C22 C 0.7761(6) 0.2952(8) 0.5671(3) 0.027(2) Uiso 1 1 d D U . . .
H22 H 0.7795 0.1931 0.5661 0.032 Uiso 1 1 calc R . . . .
C23 C 0.8233(8) 0.3821(7) 0.5575(4) 0.028(2) Uiso 1 1 d D U . . .
C24 C 0.8769(12) 0.3698(9) 0.5323(5) 0.036(2) Uiso 1 1 d . U . . .
H24 H 0.8952 0.2820 0.5223 0.043 Uiso 1 1 calc R . . . .
C25 C 0.8994(9) 0.5105(8) 0.5243(4) 0.036(2) Uiso 1 1 d . U . . .
H25 H 0.9348 0.5351 0.5076 0.043 Uiso 1 1 calc R . . . .
C26 C 0.8593(6) 0.6040(8) 0.5456(3) 0.029(2) Uiso 1 1 d D U . . .
C27 C 0.8569(9) 0.7689(8) 0.5553(4) 0.031(2) Uiso 1 1 d . U . . .
C28 C 0.8619(11) 0.7883(8) 0.6119(4) 0.033(2) Uiso 1 1 d . U . . .
H28A H 0.8291 0.7479 0.6320 0.049 Uiso 1 1 calc GR . . . .
H28B H 0.8648 0.8914 0.6196 0.049 Uiso 1 1 calc GR . . . .
H28C H 0.8951 0.7381 0.6207 0.049 Uiso 1 1 calc GR . . . .
C29 C 0.9075(10) 0.8377(8) 0.5204(4) 0.038(2) Uiso 1 1 d . U . . .
H29A H 0.9417 0.7874 0.5263 0.056 Uiso 1 1 calc GR . . . .
H29B H 0.9107 0.9402 0.5289 0.056 Uiso 1 1 calc GR . . . .
H29C H 0.9015 0.8280 0.4843 0.056 Uiso 1 1 calc GR . . . .
C30 C 0.8045(6) 0.8337(8) 0.5436(3) 0.032(2) Uiso 1 1 d D U . . .
C31 C 0.7895(11) 0.9693(9) 0.5224(4) 0.032(2) Uiso 1 1 d . U . . .
H31 H 0.8145 1.0373 0.5055 0.038 Uiso 1 1 calc R . . . .
C32 C 0.7351(10) 0.9837(8) 0.5303(4) 0.024(2) Uiso 1 1 d . U . . .
H32 H 0.7153 1.0653 0.5202 0.029 Uiso 1 1 calc R . . . .
C33 C 0.7098(7) 0.8596(8) 0.5561(4) 0.028(2) Uiso 1 1 d D U . . .
C34 C 0.6602(7) 0.8017(7) 0.5741(3) 0.0257(19) Uiso 1 1 d D U . . .
H34 H 0.6268 0.8533 0.5721 0.031 Uiso 1 1 calc R . . . .
C35 C 0.6142(6) 0.5950(8) 0.6221(3) 0.031(2) Uiso 1 1 d D U . . .
C36 C 0.6288(6) 0.4995(8) 0.6610(4) 0.031(2) Uiso 1 1 d D U . . .
C37 C 0.5890(10) 0.4100(8) 0.6806(4) 0.032(2) Uiso 1 1 d . U . . .
H37 H 0.5980 0.3406 0.7049 0.039 Uiso 1 1 calc R . . . .
C38 C 0.5342(10) 0.4121(8) 0.6674(4) 0.037(2) Uiso 1 1 d . U . . .
C39 C 0.4902(11) 0.3114(10) 0.6900(5) 0.047(3) Uiso 1 1 d . U . . .
H39A H 0.5071 0.2332 0.7080 0.070 Uiso 1 1 calc GR . . . .
H39B H 0.4706 0.2706 0.6627 0.070 Uiso 1 1 calc GR . . . .
H39C H 0.4639 0.3641 0.7142 0.070 Uiso 1 1 calc GR . . . .
C40 C 0.5203(10) 0.5146(8) 0.6296(4) 0.032(2) Uiso 1 1 d . U . . .
C41 C 0.4649(11) 0.5358(10) 0.6142(5) 0.048(3) Uiso 1 1 d . U . . .
H41A H 0.4566 0.4574 0.5912 0.072 Uiso 1 1 calc GR . . . .
H41B H 0.4635 0.6285 0.5964 0.072 Uiso 1 1 calc GR . . . .
H41C H 0.4376 0.5356 0.6446 0.072 Uiso 1 1 calc GR . . . .
C42 C 0.5606(10) 0.6005(8) 0.6082(4) 0.034(2) Uiso 1 1 d . U . . .
H42 H 0.5525 0.6673 0.5827 0.041 Uiso 1 1 calc R . . . .
Ne1 Ne 1.0000 1.0000 0.5000 0.160(5) Uiso 1 2 d . U P . .
Ne2 Ne 0.9933(5) 0.3222(5) 0.5461(2) 0.0596(15) Uiso 1 1 d . U . . .
Ne3 Ne 0.3646(5) 0.6194(4) 0.5889(2) 0.0532(13) Uiso 1 1 d . U . . .
Ne4 Ne 0.5161(5) -0.2866(5) 0.7027(2) 0.0666(15) Uiso 1 1 d . U . . .

loop_
_atom_site_aniso_label
_atom_site_aniso_U_11
_atom_site_aniso_U_22
_atom_site_aniso_U_33
_atom_site_aniso_U_23
_atom_site_aniso_U_13
_atom_site_aniso_U_12
Cu1 0.029(5) 0.0329(5) 0.0400(9) -0.0028(5) -0.0097(17) -0.0012(8)
Cu2 0.038(5) 0.0304(5) 0.0346(8) 0.0036(5) -0.0041(18) -0.0041(8)

loop_
_atom_type_symbol
_atom_type_description
_atom_type_scat_dispersion_real
_atom_type_scat_dispersion_imag
_atom_type_scat_source
C C 0.0009 0.0007 'International Tables Vol C Tables 4.2.6.8 and 6.1.1.4'
H H 0.0000 0.0000 'International Tables Vol C Tables 4.2.6.8 and 6.1.1.4'
Cu Cu 0.3009 0.6654 'International Tables Vol C Tables 4.2.6.8 and 6.1.1.4'
N N 0.0021 0.0015 'International Tables Vol C Tables 4.2.6.8 and 6.1.1.4'
Ne Ne 0.0113 0.0076 'International Tables Vol C Tables 4.2.6.8 and 6.1.1.4'

loop_
_geom_angle_atom_site_label_1
_geom_angle_atom_site_label_2
_geom_angle_atom_site_label_3
_geom_angle
_geom_angle_site_symmetry_1
_geom_angle_site_symmetry_3
_geom_angle_publ_flag
N2 Cu1 N1 81.7(4) . . ?
N2 Cu1 N3 86.8(4) . . ?
N2 Cu1 N4 168.4(5) . . ?
N3 Cu1 N1 165.9(3) . . ?
N3 Cu1 N4 81.6(3) . . ?
N4 Cu1 N1 109.9(4) . . ?
N5 Cu2 N8 108.8(5) . . ?
N6 Cu2 N5 81.5(4) . . ?
N6 Cu2 N7 87.6(4) . . ?
N6 Cu2 N8 164.1(4) . . ?
N7 Cu2 N5 168.5(3) . . ?
N7 Cu2 N8 82.7(4) . . ?
C1 N1 Cu1 107.8(9) . . ?
C1 N1 C36 114.1(9) . . ?
C36 N1 Cu1 137.6(5) . . ?
C2 N2 Cu1 114.1(8) . . ?
C5 N2 Cu1 132.9(6) . . ?
C5 N2 C2 111.0(7) . . ?
C9 N3 Cu1 135.3(5) . . ?
C9 N3 C12 109.3(8) . . ?
C12 N3 Cu1 113.7(9) . . ?
C13 N4 Cu1 114.5(7) . . ?
C13 N4 C14 129.1(7) . . ?
C14 N4 Cu1 116.4(5) . . ?
C34 N5 Cu2 109.6(10) . . ?
C34 N5 C35 128.0(11) . . ?
C35 N5 Cu2 122.4(5) . . ?
C30 N6 Cu2 131.2(8) . . ?
C30 N6 C33 111.9(7) . . ?
C33 N6 Cu2 111.9(8) . . ?
C23 N7 Cu2 112.5(10) . . ?
C26 N7 Cu2 132.1(6) . . ?
C26 N7 C23 108.5(11) . . ?
C21 N8 Cu2 130.9(8) . . ?
C22 N8 Cu2 109.3(8) . . ?
C22 N8 C21 119.2(7) . . ?
N1 C1 H1 120.5 . . ?
N1 C1 C2 119.1(10) . . ?
C2 C1 H1 120.5 . . ?
C1 C2 N2 116.2(7) . . ?
C1 C2 C3 138.2(11) . . ?
C3 C2 N2 105.6(12) . . ?
C2 C3 H3 125.8 . . ?
C4 C3 C2 108.5(9) . . ?
C4 C3 H3 125.8 . . ?
C3 C4 H4 125.8 . . ?
C3 C4 C5 108.3(13) . . ?
C5 C4 H4 125.8 . . ?
N2 C5 C4 106.3(11) . . ?
N2 C5 C6 122.5(7) . . ?
C4 C5 C6 129.5(13) . . ?
C5 C6 C9 107.1(14) . . ?
C7 C6 C5 110.6(9) . . ?
C7 C6 C9 111.3(7) . . ?
C8 C6 C5 107.7(9) . . ?
C8 C6 C7 114.9(18) . . ?
C8 C6 C9 104.7(7) . . ?
C6 C7 H7A 109.5 . . ?
C6 C7 H7B 109.5 . . ?
C6 C7 H7C 109.5 . . ?
H7A C7 H7B 109.5 . . ?
H7A C7 H7C 109.5 . . ?
H7B C7 H7C 109.5 . . ?
C6 C8 H8A 109.5 . . ?
C6 C8 H8B 109.5 . . ?
C6 C8 H8C 109.5 . . ?
H8A C8 H8B 109.5 . . ?
H8A C8 H8C 109.5 . . ?
H8B C8 H8C 109.5 . . ?
N3 C9 C6 119.3(8) . . ?
N3 C9 C10 110.0(9) . . ?
C10 C9 C6 129.2(13) . . ?
C9 C10 H10 127.2 . . ?
C11 C10 C9 105.6(13) . . ?
C11 C10 H10 127.2 . . ?
C10 C11 H11 125.4 . . ?
C12 C11 C10 109.3(8) . . ?
C12 C11 H11 125.4 . . ?
N3 C12 C13 111.8(9) . . ?
C11 C12 N3 105.8(10) . . ?
C11 C12 C13 142.4(7) . . ?
N4 C13 C12 116.9(7) . . ?
N4 C13 H13 121.6 . . ?
C12 C13 H13 121.6 . . ?
N4 C14 C21 111.7(10) . . ?
C15 C14 N4 124.0(8) . . ?
C15 C14 C21 124.1(11) . . ?
C14 C15 H15 120.2 . . ?
C14 C15 C16 119.5(9) . . ?
C16 C15 H15 120.2 . . ?
C15 C16 C17 118.3(10) . . ?
C15 C16 C18 121.3(17) . . ?
C18 C16 C17 120.2(18) . . ?
C16 C17 H17A 109.5 . . ?
C16 C17 H17B 109.5 . . ?
C16 C17 H17C 109.5 . . ?
H17A C17 H17B 109.5 . . ?
H17A C17 H17C 109.5 . . ?
H17B C17 H17C 109.5 . . ?
C16 C18 C19 121.2(17) . . ?
C16 C18 C20 117.4(18) . . ?
C20 C18 C19 121.3(10) . . ?
C18 C19 H19A 109.5 . . ?
C18 C19 H19B 109.5 . . ?
C18 C19 H19C 109.5 . . ?
H19A C19 H19B 109.5 . . ?
H19A C19 H19C 109.5 . . ?
H19B C19 H19C 109.5 . . ?
C18 C20 H20 119.6 . . ?
C21 C20 C18 120.8(9) . . ?
C21 C20 H20 119.6 . . ?
N8 C21 C14 120.9(10) . . ?
C20 C21 N8 122.6(9) . . ?
C20 C21 C14 116.5(12) . . ?
N8 C22 H22 120.1 . . ?
N8 C22 C23 119.8(8) . . ?
C23 C22 H22 120.1 . . ?
N7 C23 C22 114.8(14) . . ?
N7 C23 C24 106.6(12) . . ?
C24 C23 C22 137.7(9) . . ?
C23 C24 H24 125.7 . . ?
C23 C24 C25 108.5(13) . . ?
C25 C24 H24 125.7 . . ?
C24 C25 H25 127.0 . . ?
C26 C25 C24 105.9(17) . . ?
C26 C25 H25 127.0 . . ?
N7 C26 C25 110.2(9) . . ?
N7 C26 C27 114.9(12) . . ?
C25 C26 C27 134.4(14) . . ?
C26 C27 C29 106.8(13) . . ?
C28 C27 C26 105.8(6) . . ?
C28 C27 C29 112.3(15) . . ?
C30 C27 C26 112.6(11) . . ?
C30 C27 C28 108.9(15) . . ?
C30 C27 C29 110.3(8) . . ?
C27 C28 H28A 109.5 . . ?
C27 C28 H28B 109.5 . . ?
C27 C28 H28C 109.5 . . ?
H28A C28 H28B 109.5 . . ?
H28A C28 H28C 109.5 . . ?
H28B C28 H28C 109.5 . . ?
C27 C29 H29A 109.5 . . ?
C27 C29 H29B 109.5 . . ?
C27 C29 H29C 109.5 . . ?
H29A C29 H29B 109.5 . . ?
H29A C29 H29C 109.5 . . ?
H29B C29 H29C 109.5 . . ?
N6 C30 C27 118.5(8) . . ?
N6 C30 C31 105.5(15) . . ?
C31 C30 C27 134.5(15) . . ?
C30 C31 H31 125.7 . . ?
C32 C31 C30 108.7(16) . . ?
C32 C31 H31 125.7 . . ?
C31 C32 H32 124.4 . . ?
C31 C32 C33 111.1(11) . . ?
C33 C32 H32 124.4 . . ?
N6 C33 C32 102.7(13) . . ?
C34 C33 N6 114.4(8) . . ?
C34 C33 C32 142.9(14) . . ?
N5 C34 C33 118.2(13) . . ?
N5 C34 H34 120.9 . . ?
C33 C34 H34 120.9 . . ?
N5 C35 C36 114.5(11) . . ?
C42 C35 N5 123.3(9) . . ?
C42 C35 C36 121.8(11) . . ?
C35 C36 N1 120.9(10) . . ?
C37 C36 N1 123.4(9) . . ?
C37 C36 C35 115.7(12) . . ?
C36 C37 H37 118.0 . . ?
C36 C37 C38 124.0(9) . . ?
C38 C37 H37 118.0 . . ?
C37 C38 C39 123.1(10) . . ?
C37 C38 C40 118.5(17) . . ?
C40 C38 C39 118.4(17) . . ?
C38 C39 H39A 109.5 . . ?
C38 C39 H39B 109.5 . . ?
C38 C39 H39C 109.5 . . ?
H39A C39 H39B 109.5 . . ?
H39A C39 H39C 109.5 . . ?
H39B C39 H39C 109.5 . . ?
C38 C40 C41 124.9(18) . . ?
C42 C40 C38 117.8(19) . . ?
C42 C40 C41 117.2(11) . . ?
C40 C41 H41A 109.5 . . ?
C40 C41 H41B 109.5 . . ?
C40 C41 H41C 109.5 . . ?
H41A C41 H41B 109.5 . . ?
H41A C41 H41C 109.5 . . ?
H41B C41 H41C 109.5 . . ?
C35 C42 H42 119.0 . . ?
C40 C42 C35 122.0(10) . . ?
C40 C42 H42 119.0 . . ?

loop_
_geom_bond_atom_site_label_1
_geom_bond_atom_site_label_2
_geom_bond_distance
_geom_bond_site_symmetry_2
_geom_bond_publ_flag
Cu1 N1 2.115(10) . ?
Cu1 N2 1.898(8) . ?
Cu1 N3 1.900(10) . ?
Cu1 N4 1.945(6) . ?
Cu2 N5 1.987(11) . ?
Cu2 N6 1.886(7) . ?
Cu2 N7 1.921(12) . ?
Cu2 N8 2.017(6) . ?
N1 C1 1.320(10) . ?
N1 C36 1.425(13) . ?
N2 C2 1.379(12) . ?
N2 C5 1.316(13) . ?
N3 C9 1.309(13) . ?
N3 C12 1.401(8) . ?
N4 C13 1.287(11) . ?
N4 C14 1.395(13) . ?
N5 C34 1.322(8) . ?
N5 C35 1.389(13) . ?
N6 C30 1.336(14) . ?
N6 C33 1.384(14) . ?
N7 C23 1.365(9) . ?
N7 C26 1.341(14) . ?
N8 C21 1.423(14) . ?
N8 C22 1.306(14) . ?
C1 H1 0.9300 . ?
C1 C2 1.37(2) . ?
C2 C3 1.369(16) . ?
C3 H3 0.9300 . ?
C3 C4 1.35(3) . ?
C4 H4 0.9300 . ?
C4 C5 1.394(10) . ?
C5 C6 1.55(2) . ?
C6 C7 1.452(19) . ?
C6 C8 1.438(19) . ?
C6 C9 1.566(12) . ?
C7 H7A 0.9600 . ?
C7 H7B 0.9600 . ?
C7 H7C 0.9600 . ?
C8 H8A 0.9600 . ?
C8 H8B 0.9600 . ?
C8 H8C 0.9600 . ?
C9 C10 1.392(14) . ?
C10 H10 0.9300 . ?
C10 C11 1.383(17) . ?
C11 H11 0.9300 . ?
C11 C12 1.37(2) . ?
C12 C13 1.402(18) . ?
C13 H13 0.9300 . ?
C14 C15 1.25(2) . ?
C14 C21 1.452(11) . ?
C15 H15 0.9300 . ?
C15 C16 1.35(3) . ?
C16 C17 1.47(3) . ?
C16 C18 1.386(12) . ?
C17 H17A 0.9600 . ?
C17 H17B 0.9600 . ?
C17 H17C 0.9600 . ?
C18 C19 1.48(3) . ?
C18 C20 1.42(3) . ?
C19 H19A 0.9600 . ?
C19 H19B 0.9600 . ?
C19 H19C 0.9600 . ?
C20 H20 0.9300 . ?
C20 C21 1.32(2) . ?
C22 H22 0.9300 . ?
C22 C23 1.37(2) . ?
C23 C24 1.37(3) . ?
C24 H24 0.9300 . ?
C24 C25 1.391(17) . ?
C25 H25 0.9300 . ?
C25 C26 1.35(2) . ?
C26 C27 1.516(10) . ?
C27 C28 1.487(12) . ?
C27 C29 1.55(3) . ?
C27 C30 1.44(2) . ?
C28 H28A 0.9600 . ?
C28 H28B 0.9600 . ?
C28 H28C 0.9600 . ?
C29 H29A 0.9600 . ?
C29 H29B 0.9600 . ?
C29 H29C 0.9600 . ?
C30 C31 1.408(13) . ?
C31 H31 0.9300 . ?
C31 C32 1.30(3) . ?
C32 H32 0.9300 . ?
C32 C33 1.407(18) . ?
C33 C34 1.33(2) . ?
C34 H34 0.9300 . ?
C35 C36 1.399(11) . ?
C35 C42 1.36(2) . ?
C36 C37 1.31(2) . ?
C37 H37 0.9300 . ?
C37 C38 1.39(3) . ?
C38 C39 1.46(3) . ?
C38 C40 1.411(12) . ?
C39 H39A 0.9600 . ?
C39 H39B 0.9600 . ?
C39 H39C 0.9600 . ?
C40 C41 1.43(3) . ?
C40 C42 1.31(3) . ?
C41 H41A 0.9600 . ?
C41 H41B 0.9600 . ?
C41 H41C 0.9600 . ?
C42 H42 0.9300 . ?
